data_2007166
loop_
_publ_author_name
'Moreno-Fuquen, Rodolfo'
'De Almeida Santos, Regina Helena'
'Francisco, Regina Helena Porto'

_publ_section_title
;
 Pyridine <i>N</i>-Oxide and 4-Nitrophenol (1:1 Complex)
;
_journal_issue 4
_journal_name_full 'Acta Crystallographica Section C'
_journal_page_first 513
_journal_page_last 515
_journal_paper_doi 10.1107/S0108270197013474
_journal_volume 54
_journal_year 1998
_chemical_formula_moiety 'C5 H5 N O . C6 H5 N O3'
_chemical_formula_sum 'C11 H10 N2 O4'
_chemical_formula_weight 234.21
_space_group_IT_number 14
_symmetry_cell_setting monoclinic
_symmetry_space_group_name_Hall '-P 2ybc'
_symmetry_space_group_name_H-M 'P 1 21/c 1'
_cell_angle_alpha 90.00
_cell_angle_beta 95.740(10)
_cell_angle_gamma 90.00
_cell_formula_units_Z 4
_cell_length_a 7.983(4)
_cell_length_b 6.054(3)
_cell_length_c 22.5950(10)
_cell_measurement_reflns_used 25
_cell_measurement_temperature 253
_cell_measurement_theta_max 18.2
_cell_measurement_theta_min 10.6
_cell_volume 1086.5(8)
_computing_cell_refinement 'CAD-4 Software'
_computing_data_collection 'CAD-4 Software (Enraf-Nonius, 1989)'
_computing_data_reduction 'VAXSDP (Frenz, 1978)'
_computing_molecular_graphics 'ZORTEP (Zsolnai, 1995)'
_computing_publication_material VAXSDP
_computing_structure_refinement 'SHELXL93 (Sheldrick, 1993)'
_computing_structure_solution 'SHELXS86 (Sheldrick, 1985)'
_diffrn_ambient_temperature 253
_diffrn_measurement_device 'Enraf-Nonius CAD-4'
_diffrn_measurement_method \w/2\q
_diffrn_radiation_monochromator graphite
_diffrn_radiation_source 'fine-focus sealed tube'
_diffrn_radiation_type MoK\a
_diffrn_radiation_wavelength 0.71073
_diffrn_reflns_av_R_equivalents 0.0362
_diffrn_reflns_av_sigmaI/netI 0.0396
_diffrn_reflns_limit_h_max 9
_diffrn_reflns_limit_h_min -9
_diffrn_reflns_limit_k_max 7
_diffrn_reflns_limit_k_min 0
_diffrn_reflns_limit_l_max 28
_diffrn_reflns_limit_l_min -28
_diffrn_reflns_number 4400
_diffrn_reflns_theta_max 26.31
_diffrn_reflns_theta_min 2.56
_diffrn_standards_decay_% 0.53
_diffrn_standards_interval_time 120
_diffrn_standards_number 3
_exptl_absorpt_coefficient_mu 0.111
_exptl_absorpt_correction_type none
_exptl_crystal_colour yellow
_exptl_crystal_density_diffrn 1.432
_exptl_crystal_density_method not_measured
_exptl_crystal_description transparent_prisms
_exptl_crystal_F_000 488
_exptl_crystal_size_max 0.23
_exptl_crystal_size_mid 0.12
_exptl_crystal_size_min 0.05
_refine_diff_density_max 0.193
_refine_diff_density_min -0.242
_refine_ls_extinction_coef 0.012(2)
_refine_ls_extinction_method SHELXL
_refine_ls_goodness_of_fit_all 1.003
_refine_ls_goodness_of_fit_obs 0.947
_refine_ls_matrix_type full
_refine_ls_number_parameters 158
_refine_ls_number_reflns 2202
_refine_ls_number_restraints 0
_refine_ls_restrained_S_all 1.005
_refine_ls_restrained_S_obs 0.947
_refine_ls_R_factor_all 0.0653
_refine_ls_R_factor_obs .0382
_refine_ls_shift/esd_max 0.000
_refine_ls_shift/esd_mean 0.000
_refine_ls_structure_factor_coef Fsqd
_refine_ls_weighting_details 'w = 1/[\s^2^(Fo^2^)+(0.0596P)^2^+0.3324P], P = (Fo^2^+2Fc^2^)/3'
_refine_ls_weighting_scheme calc
_refine_ls_wR_factor_all 0.1289
_refine_ls_wR_factor_obs .0995
_reflns_number_observed 1521
_reflns_number_total 2203
_reflns_observed_criterion >2sigma(I)
_cod_data_source_file fg1373.cif
_cod_data_source_block complex
_cod_depositor_comments
;
The following automatic conversions were performed:

'_refine_ls_weighting_scheme' value
'1/[\s^2^(Fo^2^)+(0.0596P)^2^+0.3324P], P = (Fo^2^+2Fc^2^)/3' was
changed to 'calc'. New tag '_refine_ls_weighting_details' was
created. The value of the new tag was set to 'w =
1/[\s^2^(Fo^2^)+(0.0596P)^2^+0.3324P], P = (Fo^2^+2Fc^2^)/3'.

Automatic conversion script
Id: cif_fix_values 3143 2015-03-26 13:38:13Z robertas 
;
_cod_original_sg_symbol_H-M 'P 21/c'
_cod_database_code 2007166

loop_
_symmetry_equiv_pos_as_xyz
'x, y, z'
'-x, y+1/2, -z+1/2'
'-x, -y, -z'
'x, -y-1/2, z-1/2'

loop_
_atom_site_aniso_label
_atom_site_aniso_U_11
_atom_site_aniso_U_22
_atom_site_aniso_U_33
_atom_site_aniso_U_12
_atom_site_aniso_U_13
_atom_site_aniso_U_23
O1 .0595(8) .0411(7) .0474(7) .0020(6) -.0117(6) -.0004(6)
O2 .0968(12) .0858(12) .0503(9) .0173(10) -.0184(8) -.0111(8)
O3 .1029(13) .0590(10) .0750(10) .0155(9) -.0267(9) .0143(8)
N1 .0595(10) .0567(11) .0480(9) .0024(8) -.0055(7) .0071(8)
C1 .0392(8) .0362(9) .0417(9) -.0036(7) -.0008(7) .0022(7)
C2 .0497(10) .0328(9) .0501(10) .0026(8) -.0023(8) -.0012(7)
C3 .0572(11) .0422(10) .0435(9) .0012(8) -.0009(8) -.0057(8)
C4 .0438(9) .0408(10) .0421(9) -.0006(8) -.0009(7) .0046(7)
C5 .0497(10) .0356(9) .0583(11) .0033(8) -.0043(8) -.0012(8)
C6 .0530(11) .0370(9) .0519(10) .0026(8) -.0052(8) -.0087(8)
O4 .0742(9) .0450(7) .0389(7) .0110(6) -.0127(6) -.0035(5)
N2 .0471(8) .0346(7) .0378(7) .0062(6) -.0034(6) -.0034(6)
C7 .0521(10) .0355(9) .0464(10) .0003(8) -.0011(8) -.0014(7)
C8 .0510(10) .0468(10) .0451(10) -.0014(8) -.0039(8) -.0059(8)
C9 .0602(12) .0547(12) .0398(9) .0056(9) -.0026(8) .0035(8)
C10 .0686(13) .0427(10) .0516(11) .0005(9) .0023(9) .0061(8)
C11 .0566(11) .0355(9) .0503(10) -.0013(8) -.0025(8) -.0044(8)

loop_
_atom_site_label
_atom_site_fract_x
_atom_site_fract_y
_atom_site_fract_z
_atom_site_U_iso_or_equiv
_atom_site_thermal_displace_type
_atom_site_calc_flag
_atom_site_refinement_flags
_atom_site_occupancy
_atom_site_disorder_group
_atom_site_type_symbol
O1 .2173(2) .6626(2) .23858(5) .0505(4) Uani d . 1 . O
H1 .261(3) .517(4) .2400(10) .076 Uiso d . 1 . H
O2 -.2022(2) .7428(3) -.00881(7) .0794(5) Uani d . 1 . O
O3 -.2277(2) 1.0709(3) .02611(7) .0814(5) Uani d . 1 . O
N1 -.1732(2) .8807(3) .03060(7) .0555(4) Uani d . 1 . N
C1 .1211(2) .7060(3) .18809(7) .0394(4) Uani d . 1 . C
C2 .0938(2) .5531(3) .14181(8) .0447(4) Uani d . 1 . C
H2 .1411 .4129 .14593 .054 Uiso calc R 1 . H
C3 -.0027(2) .6090(3) .09029(8) .0480(5) Uani d . 1 . C
H3 -.0211 .5075 .05942 .058 Uiso calc R 1 . H
C4 -.0724(2) .8188(3) .08482(7) .0426(4) Uani d . 1 . C
C5 -.0478(2) .9713(3) .13042(9) .0485(5) Uani d . 1 . C
H5 -.0961 1.1109 .12624 .059 Uiso calc R 1 . H
C6 .0483(2) .9150(3) .18172(8) .0480(5) Uani d . 1 . C
H6 .0652 1.0168 .21255 .058 Uiso calc R 1 . H
O4 .3490(2) .2783(2) .24838(5) .0540(4) Uani d . 1 . O
N2 .4073(2) .2460(2) .30470(6) .0403(4) Uani d . 1 . N
C7 .4957(2) .4060(3) .33525(8) .0451(4) Uani d . 1 . C
H7 .5157 .5392 .31670 .054 Uiso calc R 1 . H
C8 .5563(2) .3736(3) .39350(8) .0482(5) Uani d . 1 . C
H8 .6160 .4852 .41454 .058 Uiso calc R 1 . H
C9 .5286(2) .1755(3) .42084(8) .0521(5) Uani d . 1 . C
H9 .5699 .1513 .46026 .064 Uiso calc R 1 . H
C10 .4387(3) .0140(3) .38870(9) .0545(5) Uani d . 1 . C
H10 .4187 -.1207 .40647 .065 Uiso calc R 1 . H
C11 .3785(2) .0511(3) .33047(8) .0480(5) Uani d . 1 . C
H11 .3179 -.0584 .30887 .058 Uiso calc R 1 . H

loop_
_atom_type_symbol
_atom_type_scat_dispersion_real
_atom_type_scat_dispersion_imag
_atom_type_scat_source
C .017 .009 International_Tables_Vol_IV_Table_2.3.1
H 0 0 International_Tables_Vol_IV_Table_2.3.1
O .047 .032 International_Tables_Vol_IV_Table_2.3.1
N .029 .018 International_Tables_Vol_IV_Table_2.3.1

loop_
_geom_angle_atom_site_label_1
_geom_angle_atom_site_label_2
_geom_angle_atom_site_label_3
_geom_angle
_geom_angle_publ_flag
C1 O1 H1 113.0(14) ?
O2 N1 O3 122.5(2) yes
O2 N1 C4 119.2(2) yes
O3 N1 C4 118.3(2) yes
O1 C1 C6 117.7(2) yes
O1 C1 C2 122.8(2) yes
C6 C1 C2 119.5(2) ?
C3 C2 C1 120.2(2) ?
C3 C2 H2 119.89(11) ?
C1 C2 H2 119.89(10) ?
C2 C3 C4 119.2(2) ?
C2 C3 H3 120.41(11) ?
C4 C3 H3 120.41(10) ?
C5 C4 C3 121.3(2) ?
C5 C4 N1 118.9(2) yes
C3 C4 N1 119.8(2) yes
C6 C5 C4 119.4(2) ?
C6 C5 H5 120.29(11) ?
C4 C5 H5 120.29(11) ?
C5 C6 C1 120.4(2) ?
C5 C6 H6 119.79(11) ?
C1 C6 H6 119.79(10) ?
O4 N2 C11 119.10(14) yes
O4 N2 C7 120.09(15) yes
C11 N2 C7 120.80(15) ?
N2 C7 C8 120.4(2) ?
N2 C7 H7 119.82(10) ?
C8 C7 H7 119.82(11) ?
C7 C8 C9 119.9(2) ?
C7 C8 H8 120.04(11) ?
C9 C8 H8 120.04(11) ?
C10 C9 C8 118.7(2) ?
C10 C9 H9 120.64(11) ?
C8 C9 H9 120.64(10) ?
C11 C10 C9 120.2(2) ?
C11 C10 H10 119.89(11) ?
C9 C10 H10 119.89(12) ?
N2 C11 C10 120.0(2) ?
N2 C11 H11 120.02(10) ?
C10 C11 H11 120.02(11) ?

loop_
_geom_bond_atom_site_label_1
_geom_bond_atom_site_label_2
_geom_bond_site_symmetry_2
_geom_bond_distance
_geom_bond_publ_flag
O1 C1 . 1.336(2) yes
O1 H1 . .95(3) yes
O2 N1 . 1.226(2) yes
O3 N1 . 1.232(2) yes
N1 C4 . 1.446(2) yes
C1 C6 . 1.394(2) ?
C1 C2 . 1.397(2) ?
C2 C3 . 1.372(2) ?
C2 H2 . .93 ?
C3 C4 . 1.387(3) ?
C3 H3 . .93 ?
C4 C5 . 1.383(3) ?
C5 C6 . 1.367(3) ?
C5 H5 . .93 ?
C6 H6 . .93 ?
O4 N2 . 1.325(2) yes
N2 C11 . 1.346(2) yes
N2 C7 . 1.348(2) yes
C7 C8 . 1.370(2) ?
C7 H7 . .93 ?
C8 C9 . 1.377(3) ?
C8 H8 . .93 ?
C9 C10 . 1.376(3) ?
C9 H9 . .93 ?
C10 C11 . 1.373(3) ?
C10 H10 . .93 ?
C11 H11 . .93 ?

loop_
_geom_torsion_atom_site_label_1
_geom_torsion_atom_site_label_2
_geom_torsion_atom_site_label_3
_geom_torsion_atom_site_label_4
_geom_torsion
O1 C1 C2 C3 -178.3(2)
C6 C1 C2 C3 0.6(3)
C1 C2 C3 C4 0.0(3)
C2 C3 C4 C5 -0.6(3)
C2 C3 C4 N1 179.5(2)
O2 N1 C4 C5 -176.5(2)
O3 N1 C4 C5 3.0(3)
O2 N1 C4 C3 3.5(3)
O3 N1 C4 C3 -177.1(2)
C3 C4 C5 C6 0.5(3)
N1 C4 C5 C6 -179.5(2)
C4 C5 C6 C1 0.1(3)
O1 C1 C6 C5 178.3(2)
C2 C1 C6 C5 -0.6(3)
O4 N2 C7 C8 180.0(2)
C11 N2 C7 C8 -0.7(3)
N2 C7 C8 C9 0.8(3)
C7 C8 C9 C10 -0.5(3)
C8 C9 C10 C11 0.1(3)
O4 N2 C11 C10 179.7(2)
C7 N2 C11 C10 0.3(3)
C9 C10 C11 N2 0.0(3)

loop_
_cod_related_entry_id
_cod_related_entry_database
_cod_related_entry_code
1 ChemSpider 21137148
